data_7010153
loop_
_publ_author_name
'Withersby, Matthew A.'
'Blake, Alexander J.'
'Champness, Neil R.'
'Cooke, Paul A.'
'Hubberstey, Peter'
'Realf, Annabel L.'
'Teat, Simon J.'
'Schr\"oder, Martin'

_publ_section_title
;
 Engineering of co-ordination polymers of trans-4,4'-azobis(pyridine)
 and trans-1,2-bis(pyridin-4-yl)ethene: a range of interpenetrated
 network motifs
;
_journal_issue 19
_journal_name_full 'Journal of the Chemical Society, Dalton Transactions'
_journal_page_first 3261
_journal_paper_doi 10.1039/b006543i
_journal_year 2000
_chemical_formula_sum 'C20 H16 B Cu F4 N8'
_chemical_formula_weight 518.76
_chemical_name_common {[Cu(4-apy)2]BF4}n
_chemical_name_systematic
; 
Copper(I) trans-4,4-azobis(pyridine) tetrafluoroborate complex 
;
_space_group_IT_number 88
_symmetry_cell_setting tetragonal
_symmetry_space_group_name_Hall '-I 4ad'
_symmetry_space_group_name_H-M 'I 41/a :2'
_atom_sites_solution_hydrogens geom
_atom_sites_solution_primary direct
_atom_sites_solution_secondary difmap
_audit_creation_method SHELXL-97
_cell_angle_alpha 90.00
_cell_angle_beta 90.00
_cell_angle_gamma 90.00
_cell_formula_units_Z 4
_cell_length_a 17.327(3)
_cell_length_b 17.327(3)
_cell_length_c 7.7288(16)
_cell_measurement_reflns_used 39
_cell_measurement_temperature 150(2)
_cell_measurement_theta_max 15
_cell_measurement_theta_min 9.5
_cell_volume 2320.4(7)
_computing_cell_refinement 'STADI-4 (stoe & cie, 1996a)'
_computing_data_collection 'STADI-4 (stoe & cie, 1996a)'
_computing_data_reduction 'X-RED (stoe & cie, 1996b)'
_computing_molecular_graphics 'SHELXTL/PC (version 5.03)(Sheldrick,1994)'
_computing_publication_material 'SHELXL-97 (Sheldrick, 1997)'
_computing_structure_refinement 'SHELXL-97 (Sheldrick, 1997)'
_computing_structure_solution 'SHELXS-97 (Sheldrick, 1990)'
_diffrn_ambient_temperature 150(2)
_diffrn_measured_fraction_theta_full 0.994
_diffrn_measured_fraction_theta_max 0.994
_diffrn_measurement_device_type 'STOE STADI-4 FOUR-CIRCLE'
_diffrn_measurement_method 'omega theta'
_diffrn_radiation_monochromator graphite
_diffrn_radiation_source 'fine-focus sealed tube'
_diffrn_radiation_type MoK\a
_diffrn_radiation_wavelength 0.71073
_diffrn_reflns_av_R_equivalents 0.0586
_diffrn_reflns_av_sigmaI/netI 0.0442
_diffrn_reflns_limit_h_max 20
_diffrn_reflns_limit_h_min -20
_diffrn_reflns_limit_k_max 20
_diffrn_reflns_limit_k_min -20
_diffrn_reflns_limit_l_max 9
_diffrn_reflns_limit_l_min 0
_diffrn_reflns_number 3219
_diffrn_reflns_theta_full 24.98
_diffrn_reflns_theta_max 24.98
_diffrn_reflns_theta_min 2.89
_diffrn_standards_decay_% '+/- 4.3'
_diffrn_standards_interval_time 60
_diffrn_standards_number 3
_exptl_absorpt_coefficient_mu 0.998
_exptl_absorpt_correction_T_max 0.873
_exptl_absorpt_correction_T_min 0.757
_exptl_absorpt_correction_type psi-scan
_exptl_crystal_colour Black
_exptl_crystal_density_diffrn 1.485
_exptl_crystal_density_method 'not measured'
_exptl_crystal_description Sphenoid
_exptl_crystal_F_000 1048
_exptl_crystal_size_max 0.23
_exptl_crystal_size_mid 0.23
_exptl_crystal_size_min 0.10
_refine_diff_density_max 0.506
_refine_diff_density_min -0.246
_refine_diff_density_rms 0.074
_refine_ls_extinction_method none
_refine_ls_goodness_of_fit_ref 1.105
_refine_ls_hydrogen_treatment 'Riding Model'
_refine_ls_matrix_type full
_refine_ls_number_parameters 93
_refine_ls_number_reflns 1019
_refine_ls_number_restraints 23
_refine_ls_restrained_S_all 1.107
_refine_ls_R_factor_all 0.0576
_refine_ls_R_factor_gt 0.0453
_refine_ls_shift/su_max 0.000
_refine_ls_shift/su_mean 0.000
_refine_ls_structure_factor_coef Fsqd
_refine_ls_weighting_details 'calc w=1/[\s^2^(Fo^2^)+(0.0553P)^2^+7.3671P] where P=(Fo^2^+2Fc^2^)/3'
_refine_ls_weighting_scheme calc
_refine_ls_wR_factor_gt 0.1162
_refine_ls_wR_factor_ref 0.1260
_reflns_number_gt 856
_reflns_number_total 1019
_reflns_threshold_expression >2sigma(I)
_cod_data_source_file b006543i.txt
_cod_data_source_block cuapyb
_cod_depositor_comments
;
The following automatic conversions were performed:
'_atom_site_symetry_multiplicity' tag replaced with
'_atom_site_symmetry_multiplicity'.

Automatic conversion script
Id: cif_correct_tags 1440 2010-10-19 06:21:57Z saulius 

The following automatic conversions were performed:
'_symmetry_cell_setting' value 'Tetragonal' changed to 'tetragonal'
according to '/home/saulius/struct/CIF-dictionaries/cif_core.dic'
dictionary named 'cif_core.dic' version 2.4.1 from 2010-06-29.

Automatic conversion script
Id: cif_fix_enum 1527 2010-12-29 10:47:43Z saulius 

The following automatic conversions were performed:

'_exptl_absorpt_correction_type' tag value 'Psi-Scans' was replaced
with 'psi-scan' value.

Automatic conversion script
Id: cif_fix_values 1646 2011-03-28 12:23:43Z adriana 

The following automatic conversions were performed:

'_atom_sites_solution_primary' value 'Direct Methods' was changed to
'direct'.

'_atom_sites_solution_secondary' value 'Difference Fourier Maps' was
changed to 'difmap'.

'_atom_sites_solution_hydrogens' value 'Geometrically Placed' was
changed to 'geom'.

Automatic conversion script
Id: cif_fix_values 6452 2018-10-05 10:23:21Z andrius 
;
_cod_original_sg_symbol_H-M I4(1)/a
_cod_database_code 7010153

loop_
_symmetry_equiv_pos_as_xyz
'x, y, z'
'-x+1/2, -y, z+1/2'
'-y+3/4, x+1/4, z+1/4'
'y+3/4, -x+3/4, z+3/4'
'x+1/2, y+1/2, z+1/2'
'-x+1, -y+1/2, z+1'
'-y+5/4, x+3/4, z+3/4'
'y+5/4, -x+5/4, z+5/4'
'-x, -y, -z'
'x-1/2, y, -z-1/2'
'y-3/4, -x-1/4, -z-1/4'
'-y-3/4, x-3/4, -z-3/4'
'-x+1/2, -y+1/2, -z+1/2'
'x, y+1/2, -z'
'y-1/4, -x+1/4, -z+1/4'
'-y-1/4, x-1/4, -z-1/4'

loop_
_atom_site_label
_atom_site_type_symbol
_atom_site_fract_x
_atom_site_fract_y
_atom_site_fract_z
_atom_site_U_iso_or_equiv
_atom_site_adp_type
_atom_site_occupancy
_atom_site_symmetry_multiplicity
_atom_site_calc_flag
_atom_site_refinement_flags
_atom_site_disorder_assembly
_atom_site_disorder_group
Cu Cu 0.0000 0.2500 0.1250 0.0291(3) Uani 1 4 d SU . .
N31 N 0.00159(17) 0.34230(17) -0.0376(4) 0.0297(7) Uani 1 1 d U . .
C34 C -0.0054(2) 0.4529(2) -0.2971(5) 0.0289(8) Uani 1 1 d U . .
N37 N -0.01177(18) 0.51111(17) -0.4274(4) 0.0304(7) Uani 1 1 d U . .
C35 C -0.0575(2) 0.4540(2) -0.1628(5) 0.0305(8) Uani 1 1 d U . .
H35 H -0.0959 0.4930 -0.1562 0.037 Uiso 1 1 calc R . .
C36 C -0.0529(2) 0.3973(2) -0.0381(5) 0.0294(8) Uani 1 1 d U . .
H36 H -0.0902 0.3971 0.0520 0.035 Uiso 1 1 calc R . .
C32 C 0.0535(2) 0.3441(2) -0.1651(5) 0.0383(10) Uani 1 1 d U . .
H32 H 0.0932 0.3064 -0.1648 0.046 Uiso 1 1 calc R . .
C33 C 0.0528(2) 0.3976(2) -0.2969(5) 0.0367(9) Uani 1 1 d U . .
H33 H 0.0910 0.3967 -0.3851 0.044 Uiso 1 1 calc R . .
B B -0.2194(9) 0.4828(12) 0.3829(16) 0.075(7) Uani 0.25 1 d PDU A -1
F1 F -0.1861(4) 0.4974(4) 0.5467(13) 0.113(3) Uani 0.50 1 d PDU A -1
F2 F -0.1858(4) 0.4584(4) 0.2276(15) 0.126(4) Uani 0.50 1 d PDU A -1

loop_
_atom_site_aniso_label
_atom_site_aniso_U_11
_atom_site_aniso_U_22
_atom_site_aniso_U_33
_atom_site_aniso_U_23
_atom_site_aniso_U_13
_atom_site_aniso_U_12
Cu 0.0349(4) 0.0349(4) 0.0175(5) 0.000 0.000 0.000
N31 0.0326(16) 0.0339(16) 0.0226(16) 0.0009(13) 0.0013(13) 0.0012(12)
C34 0.0356(19) 0.0287(19) 0.0225(18) -0.0010(14) -0.0013(15) -0.0006(15)
N37 0.0364(17) 0.0313(16) 0.0235(14) 0.0014(13) 0.0013(13) 0.0000(13)
C35 0.0333(19) 0.0302(19) 0.028(2) -0.0026(15) 0.0028(15) 0.0042(15)
C36 0.0303(19) 0.035(2) 0.0233(18) -0.0029(15) 0.0045(15) -0.0001(15)
C32 0.039(2) 0.046(2) 0.031(2) 0.0108(18) 0.0084(17) 0.0107(17)
C33 0.037(2) 0.045(2) 0.029(2) 0.0054(17) 0.0084(17) 0.0090(17)
B 0.035(11) 0.030(10) 0.158(19) -0.031(15) -0.023(13) 0.000(8)
F1 0.095(5) 0.072(4) 0.173(8) 0.030(5) -0.069(6) -0.027(4)
F2 0.065(4) 0.065(4) 0.246(11) -0.068(6) 0.047(6) -0.005(3)

loop_
_atom_type_symbol
_atom_type_description
_atom_type_scat_dispersion_real
_atom_type_scat_dispersion_imag
_atom_type_scat_source
C C 0.0033 0.0016 'International Tables Vol C Tables 4.2.6.8 and 6.1.1.4'
H H 0.0000 0.0000 'International Tables Vol C Tables 4.2.6.8 and 6.1.1.4'
B B 0.0013 0.0007 'International Tables Vol C Tables 4.2.6.8 and 6.1.1.4'
N N 0.0061 0.0033 'International Tables Vol C Tables 4.2.6.8 and 6.1.1.4'
F F 0.0171 0.0103 'International Tables Vol C Tables 4.2.6.8 and 6.1.1.4'
Cu Cu 0.3201 1.2651 'International Tables Vol C Tables 4.2.6.8 and 6.1.1.4'

loop_
_geom_angle_atom_site_label_1
_geom_angle_atom_site_label_2
_geom_angle_atom_site_label_3
_geom_angle
_geom_angle_site_symmetry_1
_geom_angle_site_symmetry_3
_geom_angle_publ_flag
N31 Cu N31 112.44(9) 6_454 15 y
N31 Cu N31 112.44(9) 6_454 12_666 y
N31 Cu N31 103.69(17) 15 12_666 y
N31 Cu N31 103.69(17) 6_454 . y
N31 Cu N31 112.44(9) 15 . y
N31 Cu N31 112.44(9) 12_666 . y
C32 N31 C36 117.1(3) . . ?
C32 N31 Cu 119.0(2) . . ?
C36 N31 Cu 123.4(2) . . ?
C35 C34 C33 119.0(3) . . ?
C35 C34 N37 118.1(3) . . ?
C33 C34 N37 122.9(3) . . ?
N37 N37 C34 112.9(4) 9_564 . ?
C36 C35 C34 118.6(3) . . ?
N31 C36 C35 123.3(3) . . ?
N31 C32 C33 123.9(3) . . ?
C32 C33 C34 118.0(3) . . ?
F2 B F1 130.6(14) . . ?

loop_
_geom_bond_atom_site_label_1
_geom_bond_atom_site_label_2
_geom_bond_distance
_geom_bond_site_symmetry_2
_geom_bond_publ_flag
Cu N31 2.034(3) 6_454 ?
Cu N31 2.034(3) 15 ?
Cu N31 2.034(3) 12_666 ?
Cu N31 2.034(3) . y
N31 C32 1.334(5) . ?
N31 C36 1.341(5) . ?
C34 C35 1.376(5) . ?
C34 C33 1.392(5) . ?
C34 N37 1.430(5) . ?
N37 N37 1.254(6) 9_564 ?
C35 C36 1.379(5) . ?
C32 C33 1.376(5) . ?
B F2 1.400(10) . ?
B F1 1.414(9) . ?
